data_4311524
loop_
_publ_author_name
'Zuping Kong'
'Linhong Weng'
'Dejun Tan'
'Heyong He'
'Biao Zhang'
'Jilie Kong'
'Bin Yue'

_publ_section_title
;
 Hydrothermal Synthesis, Crystal Structure, Conductivity, and Thermal
 Decomposition of [Cu(4,4'-bipy)(H2O)(Mo3O10)].H2O
;
_journal_name_full 'Inorganic Chemistry'
_journal_page_first 5676
_journal_page_last 5680
_journal_paper_doi 10.1021/ic049608p
_journal_volume 43
_journal_year 2004
_chemical_formula_sum 'C10 H12 Cu Mo3 N2 O12'
_chemical_formula_weight 703.58
_chemical_name_systematic
; 
 ? 
;
_space_group_IT_number 15
_symmetry_cell_setting monoclinic
_symmetry_space_group_name_Hall '-C 2yc'
_symmetry_space_group_name_H-M 'C 1 2/c 1'
_atom_sites_solution_hydrogens geom
_atom_sites_solution_primary direct
_atom_sites_solution_secondary difmap
_audit_creation_method SHELXL-97
_cell_angle_alpha 90.00
_cell_angle_beta 101.162(2)
_cell_angle_gamma 90.00
_cell_formula_units_Z 8
_cell_length_a 15.335(2)
_cell_length_b 15.535(2)
_cell_length_c 15.106(2)
_cell_measurement_temperature 293(2)
_cell_volume 3530.6(8)
_computing_structure_refinement 'SHELXL-97 (Sheldrick, 1997)'
_computing_structure_solution 'SHELXS-97 (Sheldrick, 1990)'
_diffrn_ambient_temperature 293(2)
_diffrn_measured_fraction_theta_full 0.480
_diffrn_measured_fraction_theta_max 0.480
_diffrn_radiation_monochromator graphite
_diffrn_radiation_source 'fine-focus sealed tube'
_diffrn_radiation_type MoK\a
_diffrn_radiation_wavelength 0.71073
_diffrn_reflns_av_R_equivalents 0.0256
_diffrn_reflns_av_sigmaI/netI 0.0434
_diffrn_reflns_limit_h_max 19
_diffrn_reflns_limit_h_min -19
_diffrn_reflns_limit_k_max 19
_diffrn_reflns_limit_k_min -19
_diffrn_reflns_limit_l_max 16
_diffrn_reflns_limit_l_min -19
_diffrn_reflns_number 8659
_diffrn_reflns_theta_full 27.01
_diffrn_reflns_theta_max 27.01
_diffrn_reflns_theta_min 1.88
_exptl_absorpt_coefficient_mu 3.338
_exptl_absorpt_correction_T_max 0.8509
_exptl_absorpt_correction_T_min 0.4891
_exptl_crystal_density_diffrn 2.647
_exptl_crystal_density_method 'not measured'
_exptl_crystal_F_000 2696
_exptl_crystal_size_max 0.25
_exptl_crystal_size_mid 0.10
_exptl_crystal_size_min 0.05
_refine_diff_density_max 0.674
_refine_diff_density_min -0.501
_refine_diff_density_rms 0.114
_refine_ls_extinction_method none
_refine_ls_goodness_of_fit_ref 0.895
_refine_ls_hydrogen_treatment mixed
_refine_ls_matrix_type full
_refine_ls_number_parameters 302
_refine_ls_number_reflns 3849
_refine_ls_number_restraints 4
_refine_ls_restrained_S_all 0.895
_refine_ls_R_factor_all 0.0325
_refine_ls_R_factor_gt 0.0249
_refine_ls_shift/su_max 0.001
_refine_ls_shift/su_mean 0.000
_refine_ls_structure_factor_coef Fsqd
_refine_ls_weighting_details 'w=1/[\s^2^(Fo^2^)+(0.0162P)^2^+0.0000P] where P=(Fo^2^+2Fc^2^)/3'
_refine_ls_weighting_scheme calc
_refine_ls_wR_factor_gt 0.0487
_refine_ls_wR_factor_ref 0.0503
_reflns_number_gt 3123
_reflns_number_total 3849
_reflns_threshold_expression >2sigma(I)
_cod_data_source_file ic049608psi20040323_083608.cif
_cod_data_source_block '[Cu(4,4'-bipy)(H2O)(Mo3O10)].H2O'
_cod_depositor_comments
;
The following automatic conversions were performed:

'_refine_ls_weighting_scheme' value 'calc
w=1/[\s^2^(Fo^2^)+(0.0162P)^2^+0.0000P] where P=(Fo^2^+2Fc^2^)/3' was
changed to 'calc'. New tag '_refine_ls_weighting_details' was
created. The value of the new tag was set to
'w=1/[\s^2^(Fo^2^)+(0.0162P)^2^+0.0000P] where P=(Fo^2^+2Fc^2^)/3'.

Automatic conversion script
Id: cif_fix_values 3143 2015-03-26 13:38:13Z robertas 
;
_cod_original_cell_volume 3530.7(9)
_cod_database_code 4311524

loop_
_symmetry_equiv_pos_as_xyz
'x, y, z'
'-x, y, -z+1/2'
'x+1/2, y+1/2, z'
'-x+1/2, y+1/2, -z+1/2'
'-x, -y, -z'
'x, -y, z-1/2'
'-x+1/2, -y+1/2, -z'
'x+1/2, -y+1/2, z-1/2'

loop_
_atom_site_label
_atom_site_type_symbol
_atom_site_fract_x
_atom_site_fract_y
_atom_site_fract_z
_atom_site_U_iso_or_equiv
_atom_site_adp_type
_atom_site_occupancy
_atom_site_calc_flag
_atom_site_refinement_flags
_atom_site_disorder_assembly
_atom_site_disorder_group
Mo1 Mo 1.009258(19) 0.112364(18) 0.50327(2) 0.01360(8) Uani 1 d . . .
Mo2 Mo 1.0000 0.11848(3) 0.7500 0.01359(10) Uani 1 d S . .
Mo3 Mo 1.0000 -0.10963(3) 0.7500 0.01293(10) Uani 1 d S . .
Mo4 Mo 0.863861(19) 0.005344(19) 0.59866(2) 0.01465(8) Uani 1 d . . .
Cu5 Cu 0.84754(3) 0.25119(3) 0.36285(3) 0.01856(11) Uani 1 d . . .
O1 O 0.92469(15) 0.18519(14) 0.45982(16) 0.0187(6) Uani 1 d . . .
O2 O 0.98471(15) 0.09353(14) 0.62060(14) 0.0160(5) Uani 1 d . . .
O3 O 1.02416(15) 0.08775(14) 0.37894(14) 0.0162(5) Uani 1 d . . .
O4 O 1.08749(15) -0.00094(14) 0.51142(15) 0.0160(5) Uani 1 d . . .
O5 O 1.09833(16) 0.17707(14) 0.53537(16) 0.0229(6) Uani 1 d . . .
O6 O 1.08799(15) 0.00431(14) 0.77340(15) 0.0156(5) Uani 1 d . . .
O7 O 1.08794(16) 0.18528(15) 0.75255(17) 0.0232(6) Uani 1 d . . .
O8 O 0.91388(15) -0.17771(14) 0.75929(16) 0.0199(6) Uani 1 d . . .
O9 O 0.80024(16) 0.09646(15) 0.58491(16) 0.0221(6) Uani 1 d . . .
O10 O 0.78787(16) -0.07631(15) 0.58541(17) 0.0255(6) Uani 1 d . . .
O11 O 0.77144(18) 0.31628(17) 0.2648(2) 0.0243(6) Uani 1 d D . .
H11A H 0.7186(13) 0.322(3) 0.272(3) 0.064(17) Uiso 1 d D . .
H11B H 0.759(3) 0.286(2) 0.2181(17) 0.046(15) Uiso 1 d D . .
N1 N 0.75288(19) 0.16881(17) 0.3683(2) 0.0201(7) Uani 1 d . . .
N2 N 0.4331(2) -0.15253(18) 0.3780(2) 0.0217(7) Uani 1 d . . .
C1 C 0.6787(2) 0.1897(2) 0.3975(3) 0.0225(9) Uani 1 d . . .
H1 H 0.674(2) 0.250(2) 0.412(2) 0.011(8) Uiso 1 d . . .
C2 C 0.6133(3) 0.1306(2) 0.4021(3) 0.0249(9) Uani 1 d . . .
H2 H 0.566(2) 0.1479(19) 0.419(2) 0.013(9) Uiso 1 d . . .
C3 C 0.6240(2) 0.0464(2) 0.3783(3) 0.0234(9) Uani 1 d . . .
C4 C 0.7003(3) 0.0259(2) 0.3482(3) 0.0296(10) Uani 1 d . . .
H4 H 0.709(2) -0.024(2) 0.335(2) 0.017(10) Uiso 1 d . . .
C5 C 0.7630(3) 0.0874(2) 0.3440(3) 0.0267(9) Uani 1 d . . .
H5 H 0.813(2) 0.075(2) 0.328(2) 0.032(11) Uiso 1 d . . .
C6 C 0.5557(2) -0.0208(2) 0.3816(3) 0.0238(9) Uani 1 d . . .
C7 C 0.5824(3) -0.1058(2) 0.3927(3) 0.0304(10) Uani 1 d . . .
H7 H 0.647(2) -0.118(2) 0.401(2) 0.033(11) Uiso 1 d . . .
C8 C 0.5193(3) -0.1687(3) 0.3889(3) 0.0280(10) Uani 1 d . . .
H8 H 0.535(2) -0.224(2) 0.398(2) 0.027(11) Uiso 1 d . . .
C9 C 0.4074(3) -0.0699(2) 0.3708(3) 0.0264(9) Uani 1 d . . .
H9 H 0.346(2) -0.060(2) 0.365(2) 0.017(9) Uiso 1 d . . .
C10 C 0.4668(3) -0.0037(2) 0.3726(3) 0.0278(9) Uani 1 d . . .
H10 H 0.447(2) 0.050(2) 0.367(3) 0.037(12) Uiso 1 d . . .
O12 O 0.2356(2) 0.2504(2) 0.3952(2) 0.0456(8) Uani 1 d D . .
H12A H 0.226(6) 0.1965(12) 0.398(6) 0.23(4) Uiso 1 d D . .
H12B H 0.2886(19) 0.240(5) 0.388(5) 0.15(3) Uiso 1 d D . .

loop_
_atom_site_aniso_label
_atom_site_aniso_U_11
_atom_site_aniso_U_22
_atom_site_aniso_U_33
_atom_site_aniso_U_23
_atom_site_aniso_U_13
_atom_site_aniso_U_12
Mo1 0.01808(17) 0.01426(15) 0.00900(15) -0.00047(13) 0.00400(12) -0.00280(13)
Mo2 0.0166(2) 0.0151(2) 0.0090(2) 0.000 0.00225(17) 0.000
Mo3 0.0166(2) 0.0140(2) 0.0086(2) 0.000 0.00336(17) 0.000
Mo4 0.01403(16) 0.01766(16) 0.01230(16) 0.00077(14) 0.00266(12) -0.00144(13)
Cu5 0.0177(2) 0.0166(2) 0.0210(3) 0.0024(2) 0.00271(19) -0.00548(18)
O1 0.0234(14) 0.0186(13) 0.0147(14) 0.0012(11) 0.0054(11) -0.0021(11)
O2 0.0198(13) 0.0216(13) 0.0066(13) 0.0002(10) 0.0028(10) -0.0032(10)
O3 0.0213(14) 0.0186(12) 0.0097(13) 0.0003(10) 0.0055(10) 0.0033(10)
O4 0.0184(13) 0.0201(12) 0.0091(12) 0.0004(11) 0.0020(10) -0.0012(10)
O5 0.0247(15) 0.0258(14) 0.0177(14) -0.0022(12) 0.0029(11) -0.0086(11)
O6 0.0168(13) 0.0201(12) 0.0108(12) -0.0005(11) 0.0047(10) -0.0003(10)
O7 0.0226(14) 0.0253(14) 0.0218(15) -0.0014(12) 0.0044(12) -0.0056(11)
O8 0.0227(14) 0.0211(13) 0.0165(14) 0.0007(11) 0.0053(11) -0.0016(11)
O9 0.0234(14) 0.0239(14) 0.0187(15) 0.0008(12) 0.0028(11) 0.0030(11)
O10 0.0243(15) 0.0268(14) 0.0255(16) -0.0003(12) 0.0047(12) -0.0066(11)
O11 0.0195(16) 0.0261(15) 0.0273(17) 0.0022(14) 0.0046(13) 0.0010(12)
N1 0.0186(17) 0.0186(16) 0.0225(18) 0.0034(14) 0.0024(14) -0.0038(13)
N2 0.0197(17) 0.0207(16) 0.0244(19) 0.0008(14) 0.0037(14) -0.0040(13)
C1 0.022(2) 0.0164(19) 0.028(2) 0.0006(17) 0.0012(17) -0.0036(16)
C2 0.020(2) 0.026(2) 0.031(2) 0.0004(18) 0.0119(18) -0.0011(17)
C3 0.022(2) 0.023(2) 0.025(2) -0.0006(17) 0.0058(17) -0.0068(17)
C4 0.031(2) 0.016(2) 0.044(3) -0.006(2) 0.013(2) -0.0059(18)
C5 0.020(2) 0.028(2) 0.034(3) 0.0000(19) 0.0091(19) -0.0031(18)
C6 0.024(2) 0.0184(19) 0.029(2) 0.0009(17) 0.0058(18) -0.0071(16)
C7 0.021(2) 0.026(2) 0.045(3) 0.006(2) 0.007(2) -0.0064(18)
C8 0.024(2) 0.020(2) 0.040(3) 0.0067(19) 0.0054(19) -0.0019(17)
C9 0.020(2) 0.024(2) 0.036(3) 0.0004(19) 0.0063(19) -0.0036(17)
C10 0.025(2) 0.015(2) 0.044(3) -0.001(2) 0.0077(19) -0.0026(18)
O12 0.048(2) 0.0396(19) 0.044(2) 0.0069(17) -0.0033(17) -0.0069(17)

loop_
_atom_type_symbol
_atom_type_description
_atom_type_scat_dispersion_real
_atom_type_scat_dispersion_imag
_atom_type_scat_source
C C 0.0033 0.0016 'International Tables Vol C Tables 4.2.6.8 and 6.1.1.4'
H H 0.0000 0.0000 'International Tables Vol C Tables 4.2.6.8 and 6.1.1.4'
N N 0.0061 0.0033 'International Tables Vol C Tables 4.2.6.8 and 6.1.1.4'
O O 0.0106 0.0060 'International Tables Vol C Tables 4.2.6.8 and 6.1.1.4'
Cu Cu 0.3201 1.2651 'International Tables Vol C Tables 4.2.6.8 and 6.1.1.4'
Mo Mo -1.6832 0.6857 'International Tables Vol C Tables 4.2.6.8 and 6.1.1.4'

loop_
_geom_angle_atom_site_label_1
_geom_angle_atom_site_label_2
_geom_angle_atom_site_label_3
_geom_angle
_geom_angle_site_symmetry_1
_geom_angle_site_symmetry_3
_geom_angle_publ_flag
O5 Mo1 O1 102.85(11) . . ?
O5 Mo1 O2 96.82(11) . . ?
O1 Mo1 O2 100.52(10) . . ?
O5 Mo1 O3 98.77(10) . . ?
O1 Mo1 O3 88.98(10) . . ?
O2 Mo1 O3 159.46(9) . . ?
O5 Mo1 O4 93.45(10) . . ?
O1 Mo1 O4 158.17(10) . . ?
O2 Mo1 O4 91.72(9) . . ?
O3 Mo1 O4 74.09(9) . . ?
O5 Mo1 O4 164.07(10) . 5_756 ?
O1 Mo1 O4 91.92(9) . 5_756 ?
O2 Mo1 O4 74.32(9) . 5_756 ?
O3 Mo1 O4 87.31(8) . 5_756 ?
O4 Mo1 O4 73.95(9) . 5_756 ?
O7 Mo2 O7 104.56(16) 2_756 . ?
O7 Mo2 O2 99.03(11) 2_756 . ?
O7 Mo2 O2 94.86(10) . . ?
O7 Mo2 O2 94.86(10) 2_756 2_756 ?
O7 Mo2 O2 99.03(11) . 2_756 ?
O2 Mo2 O2 157.22(13) . 2_756 ?
O7 Mo2 O6 91.67(10) 2_756 2_756 ?
O7 Mo2 O6 161.91(9) . 2_756 ?
O2 Mo2 O6 74.41(8) . 2_756 ?
O2 Mo2 O6 87.28(9) 2_756 2_756 ?
O7 Mo2 O6 161.91(9) 2_756 . ?
O7 Mo2 O6 91.67(10) . . ?
O2 Mo2 O6 87.28(9) . . ?
O2 Mo2 O6 74.41(8) 2_756 . ?
O6 Mo2 O6 73.60(11) 2_756 . ?
O8 Mo3 O8 104.04(15) . 2_756 ?
O8 Mo3 O3 100.91(10) . 5_756 ?
O8 Mo3 O3 91.50(10) 2_756 5_756 ?
O8 Mo3 O3 91.50(10) . 6_556 ?
O8 Mo3 O3 100.91(10) 2_756 6_556 ?
O3 Mo3 O3 159.83(13) 5_756 6_556 ?
O8 Mo3 O6 159.04(9) . . ?
O8 Mo3 O6 92.92(9) 2_756 . ?
O3 Mo3 O6 90.71(9) 5_756 . ?
O3 Mo3 O6 72.99(9) 6_556 . ?
O8 Mo3 O6 92.92(9) . 2_756 ?
O8 Mo3 O6 159.04(9) 2_756 2_756 ?
O3 Mo3 O6 72.99(8) 5_756 2_756 ?
O3 Mo3 O6 90.71(9) 6_556 2_756 ?
O6 Mo3 O6 73.72(11) . 2_756 ?
O10 Mo4 O9 103.91(12) . . ?
O10 Mo4 O6 103.37(10) . 2_756 ?
O9 Mo4 O6 103.14(10) . 2_756 ?
O10 Mo4 O4 103.82(10) . 5_756 ?
O9 Mo4 O4 103.24(10) . 5_756 ?
O6 Mo4 O4 135.86(10) 2_756 5_756 ?
O10 Mo4 O3 91.38(10) . 5_756 ?
O9 Mo4 O3 164.70(10) . 5_756 ?
O6 Mo4 O3 72.99(8) 2_756 5_756 ?
O4 Mo4 O3 72.24(8) 5_756 5_756 ?
O10 Mo4 O2 169.03(10) . . ?
O9 Mo4 O2 87.06(10) . . ?
O6 Mo4 O2 73.53(8) 2_756 . ?
O4 Mo4 O2 73.17(8) 5_756 . ?
O3 Mo4 O2 77.65(8) 5_756 . ?
N1 Cu5 N2 167.62(12) . 3 ?
N1 Cu5 O11 91.78(12) . . ?
N2 Cu5 O11 88.98(12) 3 . ?
N1 Cu5 O1 88.39(11) . . ?
N2 Cu5 O1 91.03(11) 3 . ?
O11 Cu5 O1 179.16(11) . . ?
N1 Cu5 O8 97.62(10) . 6 ?
N2 Cu5 O8 94.72(10) 3 6 ?
O11 Cu5 O8 91.06(10) . 6 ?
O1 Cu5 O8 88.10(9) . 6 ?
Mo1 O1 Cu5 154.80(13) . . ?
Mo1 O2 Mo2 152.86(13) . . ?
Mo1 O2 Mo4 105.00(10) . . ?
Mo2 O2 Mo4 101.59(9) . . ?
Mo3 O3 Mo1 152.46(12) 5_756 . ?
Mo3 O3 Mo4 104.99(9) 5_756 5_756 ?
Mo1 O3 Mo4 102.12(10) . 5_756 ?
Mo4 O4 Mo1 106.56(10) 5_756 . ?
Mo4 O4 Mo1 103.96(9) 5_756 5_756 ?
Mo1 O4 Mo1 106.05(9) . 5_756 ?
Mo4 O6 Mo3 105.66(9) 2_756 . ?
Mo4 O6 Mo2 104.84(9) 2_756 . ?
Mo3 O6 Mo2 106.34(9) . . ?
Mo3 O8 Cu5 143.18(14) . 6_556 ?
C5 N1 C1 118.2(3) . . ?
C5 N1 Cu5 118.9(2) . . ?
C1 N1 Cu5 122.9(2) . . ?
C8 N2 C9 117.6(3) . . ?
C8 N2 Cu5 119.7(2) . 3_445 ?
C9 N2 Cu5 122.5(3) . 3_445 ?
N1 C1 C2 122.1(3) . . ?
C1 C2 C3 119.9(3) . . ?
C4 C3 C2 117.4(3) . . ?
C4 C3 C6 120.0(3) . . ?
C2 C3 C6 122.6(3) . . ?
C5 C4 C3 120.4(4) . . ?
N1 C5 C4 122.0(4) . . ?
C10 C6 C7 117.5(3) . . ?
C10 C6 C3 123.7(3) . . ?
C7 C6 C3 118.7(3) . . ?
C8 C7 C6 119.1(4) . . ?
N2 C8 C7 123.4(4) . . ?
N2 C9 C10 122.2(4) . . ?
C6 C10 C9 120.1(4) . . ?

loop_
_geom_bond_atom_site_label_1
_geom_bond_atom_site_label_2
_geom_bond_distance
_geom_bond_site_symmetry_2
_geom_bond_publ_flag
Mo1 O5 1.690(2) . ?
Mo1 O1 1.750(2) . ?
Mo1 O2 1.905(2) . ?
Mo1 O3 1.973(2) . ?
Mo1 O4 2.120(2) . ?
Mo1 O4 2.263(2) 5_756 ?
Mo2 O7 1.696(2) 2_756 ?
Mo2 O7 1.696(2) . ?
Mo2 O2 1.962(2) . ?
Mo2 O2 1.962(2) 2_756 ?
Mo2 O6 2.215(2) 2_756 ?
Mo2 O6 2.215(2) . ?
Mo3 O8 1.719(2) . ?
Mo3 O8 1.719(2) 2_756 ?
Mo3 O3 1.941(2) 5_756 ?
Mo3 O3 1.941(2) 6_556 ?
Mo3 O6 2.212(2) . ?
Mo3 O6 2.212(2) 2_756 ?
Mo4 O10 1.708(2) . ?
Mo4 O9 1.709(2) . ?
Mo4 O6 1.931(2) 2_756 ?
Mo4 O4 1.951(2) 5_756 ?
Mo4 O3 2.220(2) 5_756 ?
Mo4 O2 2.277(2) . ?
Cu5 N1 1.949(3) . ?
Cu5 N2 1.974(3) 3 ?
Cu5 O11 1.977(3) . ?
Cu5 O1 1.981(2) . ?
Cu5 O8 2.324(2) 6 ?
O3 Mo3 1.941(2) 5_756 ?
O3 Mo4 2.220(2) 5_756 ?
O4 Mo4 1.951(2) 5_756 ?
O4 Mo1 2.263(2) 5_756 ?
O6 Mo4 1.931(2) 2_756 ?
O8 Cu5 2.324(2) 6_556 ?
N1 C5 1.335(4) . ?
N1 C1 1.337(4) . ?
N2 C8 1.323(5) . ?
N2 C9 1.342(4) . ?
N2 Cu5 1.974(3) 3_445 ?
C1 C2 1.370(5) . ?
C2 C3 1.375(5) . ?
C3 C4 1.371(5) . ?
C3 C6 1.486(5) . ?
C4 C5 1.365(5) . ?
C6 C10 1.370(5) . ?
C6 C7 1.383(5) . ?
C7 C8 1.369(5) . ?
C9 C10 1.371(5) . ?

loop_
_geom_hbond_atom_site_label_D
_geom_hbond_atom_site_label_H
_geom_hbond_atom_site_label_A
_geom_hbond_distance_DH
_geom_hbond_distance_HA
_geom_hbond_distance_DA
_geom_hbond_angle_DHA
_geom_hbond_site_symmetry_A
O11 H11A O7 0.845(10) 1.970(18) 2.784(4) 162(5) 8_455
O11 H11A O9 0.845(10) 2.57(4) 3.028(4) 115(4) 7_656
O11 H11B O12 0.842(10) 1.811(19) 2.607(5) 157(4) 2_655
O12 H12A O10 0.850(10) 1.903(14) 2.751(4) 175(9) 5_656
O12 H12B O5 0.857(10) 2.29(6) 2.797(4) 118(6) 7_656
